data_7715564
loop_
_publ_author_name
'Kamboj, Nisha'
'Dey, Ayan'
'Birara, Sunita'
'Majumder, Moumita'
'Sengupta, Srijan'
'Metre, Ramesh K.'

_publ_section_title
;
 Designing one-compartment H<sub>2</sub>O<sub>2</sub> fuel cell using
 electroactive phenalenyl-based [Fe<sub>2</sub>(hnmh-PLY)<sub>3</sub>]
 complex as the cathode material.
;
_journal_issue 16
_journal_name_full 'Dalton transactions (Cambridge, England : 2003)'
_journal_page_first 7152
_journal_page_last 7162
_journal_paper_doi 10.1039/d4dt00134f
_journal_volume 53
_journal_year 2024
_chemical_formula_moiety '4(C24 H16 N2 O2)'
_chemical_formula_sum 'C96 H64 N8 O8'
_chemical_formula_weight 1457.55
_chemical_name_systematic NK_293
_space_group_crystal_system orthorhombic
_space_group_IT_number 19
_space_group_name_Hall 'P 2ac 2ab'
_space_group_name_H-M_alt 'P 21 21 21'
_atom_sites_solution_hydrogens geom
_atom_sites_solution_primary dual
_audit_creation_date 2023-05-03
_audit_creation_method
;
Olex2 1.3
(compiled 2020.11.12 svn.r5f609507 for OlexSys, GUI svn.r6408)
;
_audit_update_record
;
2023-10-31 deposited with the CCDC.	2024-03-25 downloaded from the CCDC.
;
_cell_angle_alpha 90
_cell_angle_beta 90
_cell_angle_gamma 90
_cell_formula_units_Z 1
_cell_length_a 4.6410(8)
_cell_length_b 13.252(3)
_cell_length_c 27.377(5)
_cell_measurement_reflns_used 5089
_cell_measurement_temperature 273.15
_cell_measurement_theta_max 28.26
_cell_measurement_theta_min 2.71
_cell_volume 1683.8(6)
_computing_cell_refinement 'SAINT V8.38A (Bruker, 2018)'
_computing_data_reduction 'SAINT V8.38A (Bruker, 2018)'
_computing_molecular_graphics 'Olex2 1.3 (Dolomanov et al., 2009)'
_computing_publication_material 'Olex2 1.3 (Dolomanov et al., 2009)'
_computing_structure_refinement 'SHELXL 2018/3 (Sheldrick, 2015)'
_computing_structure_solution 'SHELXT 2018/2 (Sheldrick, 2018)'
_diffrn_ambient_temperature 273.15
_diffrn_measured_fraction_theta_full 0.999
_diffrn_measured_fraction_theta_max 0.998
_diffrn_measurement_device_type 'Bruker APEX-II CCD'
_diffrn_measurement_method '\f and \w scans'
_diffrn_radiation_type MoK\a
_diffrn_radiation_wavelength 0.71073
_diffrn_reflns_av_R_equivalents 0.1155
_diffrn_reflns_av_unetI/netI 0.0708
_diffrn_reflns_Laue_measured_fraction_full 0.999
_diffrn_reflns_Laue_measured_fraction_max 0.998
_diffrn_reflns_limit_h_max 6
_diffrn_reflns_limit_h_min -6
_diffrn_reflns_limit_k_max 17
_diffrn_reflns_limit_k_min -17
_diffrn_reflns_limit_l_max 36
_diffrn_reflns_limit_l_min -36
_diffrn_reflns_number 23273
_diffrn_reflns_point_group_measured_fraction_full 0.999
_diffrn_reflns_point_group_measured_fraction_max 0.998
_diffrn_reflns_theta_full 25.242
_diffrn_reflns_theta_max 28.398
_diffrn_reflns_theta_min 2.139
_diffrn_source_current 1.0
_diffrn_source_power 0.05
_diffrn_source_voltage 50.0
_diffrn_standards_number 0
_exptl_absorpt_coefficient_mu 0.093
_exptl_absorpt_correction_T_max 0.7457
_exptl_absorpt_correction_T_min 0.5296
_exptl_absorpt_correction_type none
_exptl_absorpt_process_details
;
SADABS-2016/2 (Bruker,2016/2) was used for absorption correction.
wR2(int) was 0.1690 before and 0.0812 after correction.
The Ratio of minimum to maximum transmission is 0.7102.
The \l/2 correction factor is Not present.
;
_exptl_crystal_colour 'clear reddish red'
_exptl_crystal_colour_lustre clear
_exptl_crystal_colour_modifier reddish
_exptl_crystal_colour_primary red
_exptl_crystal_density_diffrn 1.437
_exptl_crystal_description needle
_exptl_crystal_F_000 760
_exptl_crystal_size_max 0.2
_exptl_crystal_size_mid 0.2
_exptl_crystal_size_min 0.2
_refine_diff_density_max 0.359
_refine_diff_density_min -0.419
_refine_diff_density_rms 0.117
_refine_ls_abs_structure_details
;
 Flack x determined using 1000 quotients [(I+)-(I-)]/[(I+)+(I-)]
 (Parsons, Flack and Wagner, Acta Cryst. B69 (2013) 249-259).
;
_refine_ls_abs_structure_Flack -0.8(10)
_refine_ls_extinction_method none
_refine_ls_goodness_of_fit_ref 1.140
_refine_ls_hydrogen_treatment constr
_refine_ls_matrix_type full
_refine_ls_number_parameters 254
_refine_ls_number_reflns 4229
_refine_ls_number_restraints 0
_refine_ls_restrained_S_all 1.140
_refine_ls_R_factor_all 0.0966
_refine_ls_R_factor_gt 0.0653
_refine_ls_shift/su_max 0.000
_refine_ls_shift/su_mean 0.000
_refine_ls_structure_factor_coef Fsqd
_refine_ls_weighting_details 'w=1/[\s^2^(Fo^2^)+(0.0862P)^2^+0.4489P] where P=(Fo^2^+2Fc^2^)/3'
_refine_ls_weighting_scheme calc
_refine_ls_wR_factor_gt 0.1632
_refine_ls_wR_factor_ref 0.1897
_reflns_Friedel_coverage 0.700
_reflns_Friedel_fraction_full 1.000
_reflns_Friedel_fraction_max 0.998
_reflns_number_gt 3184
_reflns_number_total 4229
_reflns_threshold_expression 'I > 2\s(I)'
_cod_data_source_file d4dt00134f2.cif
_cod_data_source_block hnmh-PLYH2
_cod_depositor_comments 'Adding full bibliography for 7715563--7715564.cif.'
_cod_original_cell_volume 1683.8(5)
_cod_database_code 7715564
_shelx_shelxl_version_number 2018/3
_shelx_space_group_comment
;
The symmetry employed for this shelxl refinement is uniquely defined
by the following loop, which should always be used as a source of
symmetry information in preference to the above space-group names.
They are only intended as comments.
;
_shelx_estimated_absorpt_t_max 0.982
_shelx_estimated_absorpt_t_min 0.982
_olex2_refinement_description
;
1.a Aromatic/amide H refined with riding coordinates:
 N003(H003), C008(H008), C009(H009), C00A(H00A), C00D(H00D), C00E(H00E),
 C00I(H00I), C00J(H00J), C00K(H00K), C00L(H00L), C00N(H00N), C00P(H00P),
 C00Q(H00Q), C00R(H00R), C00S(H00S)
1.b Idealised tetrahedral OH refined as rotating group:
 O001(H001)
;
_olex2_submission_special_instructions 'No special instructions were received'

loop_
_space_group_symop_operation_xyz
'x, y, z'
'-x+1/2, -y, z+1/2'
'-x, y+1/2, -z+1/2'
'x+1/2, -y+1/2, -z'

loop_
_atom_site_label
_atom_site_type_symbol
_atom_site_fract_x
_atom_site_fract_y
_atom_site_fract_z
_atom_site_U_iso_or_equiv
_atom_site_adp_type
_atom_site_occupancy
_atom_site_site_symmetry_order
_atom_site_calc_flag
_atom_site_refinement_flags_posn
_atom_site_refinement_flags_adp
_atom_site_refinement_flags_occupancy
_atom_site_disorder_assembly
_atom_site_disorder_group
O001 O 0.9225(7) 0.2150(2) 0.36862(10) 0.0324(7) Uani 1 1 d . . . . .
H001 H 0.837023 0.263723 0.380013 0.049 Uiso 1 1 calc R U . . .
O002 O 0.1185(6) 0.6041(2) 0.35225(11) 0.0320(7) Uani 1 1 d . . . . .
N003 N 0.4369(7) 0.4523(3) 0.37385(12) 0.0252(7) Uani 1 1 d . . . . .
H003 H 0.394419 0.500516 0.354095 0.030 Uiso 1 1 calc R U . . .
N004 N 0.6440(7) 0.3837(3) 0.36098(12) 0.0259(7) Uani 1 1 d . . . . .
C005 C 0.0147(8) 0.4347(3) 0.50824(14) 0.0262(8) Uani 1 1 d . . . . .
C006 C -0.0515(8) 0.5137(3) 0.47467(14) 0.0238(8) Uani 1 1 d . . . . .
C007 C 1.3514(8) 0.2843(3) 0.23972(15) 0.0278(9) Uani 1 1 d . . . . .
C008 C -0.1283(9) 0.4297(3) 0.55331(15) 0.0303(9) Uani 1 1 d . . . . .
H008 H -0.083134 0.378525 0.575240 0.036 Uiso 1 1 calc R U . . .
C009 C 1.2620(9) 0.4640(3) 0.18940(15) 0.0321(9) Uani 1 1 d . . . . .
H009 H 1.231820 0.523952 0.172464 0.039 Uiso 1 1 calc R U . . .
C00A C 1.5006(9) 0.3046(3) 0.19602(15) 0.0322(10) Uani 1 1 d . . . . .
H00A H 1.631148 0.257592 0.183936 0.039 Uiso 1 1 calc R U . . .
C00B C -0.2629(8) 0.5857(3) 0.48839(15) 0.0272(9) Uani 1 1 d . . . . .
C00C C 0.2994(8) 0.4455(3) 0.41671(14) 0.0245(8) Uani 1 1 d . . . . .
C00D C 1.4559(9) 0.3927(3) 0.17116(16) 0.0340(10) Uani 1 1 d . . . . .
H00D H 1.554174 0.405080 0.142172 0.041 Uiso 1 1 calc R U . . .
C00E C 1.1161(8) 0.4464(3) 0.23203(15) 0.0292(9) Uani 1 1 d . . . . .
H00E H 0.991847 0.495576 0.244035 0.035 Uiso 1 1 calc R U . . .
C00F C 0.0869(8) 0.5191(3) 0.42832(14) 0.0231(8) Uani 1 1 d . . . . .
C00G C 1.1501(8) 0.3552(3) 0.25821(14) 0.0261(8) Uani 1 1 d . . . . .
C00H C 1.0540(9) 0.2420(3) 0.32661(15) 0.0273(9) Uani 1 1 d . . . . .
C00I C 0.2292(9) 0.3637(3) 0.49482(15) 0.0298(9) Uani 1 1 d . . . . .
H00I H 0.277885 0.312557 0.516549 0.036 Uiso 1 1 calc R U . . .
C00J C 1.2569(9) 0.1731(3) 0.30817(15) 0.0295(9) Uani 1 1 d . . . . .
H00J H 1.294169 0.113574 0.325030 0.035 Uiso 1 1 calc R U . . .
C00K C 0.7760(8) 0.4005(3) 0.32023(14) 0.0256(8) Uani 1 1 d . . . . .
H00K H 0.729158 0.457517 0.302052 0.031 Uiso 1 1 calc R U . . .
C00L C -0.3357(9) 0.5003(3) 0.56543(15) 0.0325(10) Uani 1 1 d . . . . .
H00L H -0.433486 0.495532 0.594991 0.039 Uiso 1 1 calc R U . . .
C00M C 0.9947(8) 0.3325(3) 0.30246(14) 0.0252(8) Uani 1 1 d . . . . .
C00N C -0.3970(9) 0.5780(3) 0.53345(15) 0.0305(9) Uani 1 1 d . . . . .
H00N H -0.532027 0.626423 0.542405 0.037 Uiso 1 1 calc R U . . .
C00O C 0.0110(8) 0.5986(3) 0.39469(14) 0.0258(8) Uani 1 1 d . . . . .
C00P C 1.3991(9) 0.1930(3) 0.26573(15) 0.0307(9) Uani 1 1 d . . . . .
H00P H 1.529600 0.145999 0.253573 0.037 Uiso 1 1 calc R U . . .
C00Q C -0.3293(9) 0.6645(3) 0.45415(16) 0.0312(9) Uani 1 1 d . . . . .
H00Q H -0.464225 0.713151 0.462836 0.037 Uiso 1 1 calc R U . . .
C00R C 0.3648(9) 0.3687(3) 0.45112(15) 0.0276(9) Uani 1 1 d . . . . .
H00R H 0.503999 0.320790 0.443463 0.033 Uiso 1 1 calc R U . . .
C00S C -0.2037(9) 0.6703(3) 0.40999(16) 0.0315(9) Uani 1 1 d . . . . .
H00S H -0.256656 0.722003 0.388824 0.038 Uiso 1 1 calc R U . . .

loop_
_atom_site_aniso_label
_atom_site_aniso_U_11
_atom_site_aniso_U_22
_atom_site_aniso_U_33
_atom_site_aniso_U_23
_atom_site_aniso_U_13
_atom_site_aniso_U_12
O001 0.0301(15) 0.0324(16) 0.0346(16) 0.0044(13) 0.0037(13) 0.0069(14)
O002 0.0287(15) 0.0318(16) 0.0354(15) 0.0059(12) -0.0004(14) 0.0014(13)
N003 0.0197(15) 0.0241(17) 0.0319(17) 0.0020(14) -0.0019(14) 0.0035(13)
N004 0.0148(14) 0.0291(19) 0.0336(18) -0.0025(14) -0.0027(14) 0.0023(13)
C005 0.0189(16) 0.026(2) 0.034(2) -0.0004(16) -0.0023(17) -0.0025(16)
C006 0.0169(15) 0.0213(19) 0.033(2) -0.0032(15) -0.0036(16) -0.0005(15)
C007 0.0189(17) 0.030(2) 0.034(2) -0.0072(17) -0.0026(17) -0.0038(17)
C008 0.0209(18) 0.035(2) 0.035(2) 0.0010(17) -0.0020(18) -0.0028(18)
C009 0.0258(19) 0.032(2) 0.039(2) 0.0036(18) -0.0032(19) -0.0060(18)
C00A 0.0214(18) 0.038(3) 0.037(2) -0.0107(19) 0.0020(18) -0.0057(19)
C00B 0.0187(17) 0.023(2) 0.039(2) -0.0052(16) -0.0033(17) -0.0001(16)
C00C 0.0163(16) 0.023(2) 0.034(2) -0.0032(16) -0.0017(16) -0.0012(15)
C00D 0.0253(19) 0.041(3) 0.036(2) -0.0045(19) 0.0039(19) -0.0102(19)
C00E 0.0186(17) 0.032(2) 0.037(2) -0.0012(17) -0.0015(17) -0.0034(18)
C00F 0.0146(15) 0.0210(19) 0.034(2) -0.0007(15) -0.0032(15) -0.0012(15)
C00G 0.0151(16) 0.032(2) 0.031(2) -0.0041(16) -0.0023(16) -0.0038(16)
C00H 0.0185(17) 0.030(2) 0.034(2) 0.0000(16) -0.0015(17) -0.0013(16)
C00I 0.0212(18) 0.032(2) 0.036(2) 0.0029(17) -0.0030(17) -0.0006(17)
C00J 0.0250(18) 0.025(2) 0.039(2) 0.0008(17) -0.0031(18) 0.0034(17)
C00K 0.0200(17) 0.024(2) 0.033(2) -0.0015(16) -0.0033(17) 0.0006(16)
C00L 0.0236(18) 0.042(3) 0.032(2) -0.0020(18) 0.0029(18) -0.0017(19)
C00M 0.0166(16) 0.029(2) 0.030(2) -0.0013(16) -0.0028(16) -0.0018(16)
C00N 0.0205(18) 0.032(2) 0.039(2) -0.0054(17) -0.0011(19) -0.0006(18)
C00O 0.0189(17) 0.022(2) 0.036(2) 0.0019(16) -0.0041(17) -0.0024(15)
C00P 0.0220(18) 0.027(2) 0.043(2) -0.0081(17) -0.0011(18) 0.0006(18)
C00Q 0.0223(18) 0.025(2) 0.046(2) -0.0033(17) -0.0028(18) 0.0011(17)
C00R 0.0203(17) 0.023(2) 0.039(2) 0.0003(16) -0.0005(17) 0.0015(16)
C00S 0.0229(19) 0.026(2) 0.045(2) 0.0037(18) -0.0076(19) 0.0019(17)

loop_
_atom_type_symbol
_atom_type_description
_atom_type_scat_dispersion_real
_atom_type_scat_dispersion_imag
_atom_type_scat_source
C C 0.0033 0.0016 'International Tables Vol C Tables 4.2.6.8 and 6.1.1.4'
H H 0.0000 0.0000 'International Tables Vol C Tables 4.2.6.8 and 6.1.1.4'
N N 0.0061 0.0033 'International Tables Vol C Tables 4.2.6.8 and 6.1.1.4'
O O 0.0106 0.0060 'International Tables Vol C Tables 4.2.6.8 and 6.1.1.4'

loop_
_geom_angle_atom_site_label_1
_geom_angle_atom_site_label_2
_geom_angle_atom_site_label_3
_geom_angle
_geom_angle_site_symmetry_1
_geom_angle_site_symmetry_3
_geom_angle_publ_flag
C00H O001 H001 109.5 . . ?
N004 N003 H003 119.5 . . ?
C00C N003 H003 119.5 . . ?
C00C N003 N004 121.0(3) . . ?
C00K N004 N003 116.1(3) . . ?
C008 C005 C006 120.0(4) . . ?
C008 C005 C00I 122.0(4) . . ?
C00I C005 C006 118.1(4) . . ?
C00B C006 C005 118.1(4) . . ?
C00B C006 C00F 120.9(3) . . ?
C00F C006 C005 121.0(3) . . ?
C00A C007 C00G 120.0(4) . . ?
C00A C007 C00P 120.8(4) . . ?
C00G C007 C00P 119.2(4) . . ?
C005 C008 H008 119.7 . . ?
C00L C008 C005 120.6(4) . . ?
C00L C008 H008 119.7 . . ?
C00D C009 H009 119.8 . . ?
C00E C009 H009 119.8 . . ?
C00E C009 C00D 120.5(4) . . ?
C007 C00A H00A 119.6 . . ?
C00D C00A C007 120.8(4) . . ?
C00D C00A H00A 119.6 . . ?
C006 C00B C00Q 117.7(4) . . ?
C00N C00B C006 119.8(4) . . ?
C00N C00B C00Q 122.6(4) . . ?
N003 C00C C00F 118.7(3) . . ?
N003 C00C C00R 121.9(3) . . ?
C00R C00C C00F 119.4(4) . . ?
C009 C00D H00D 120.1 . . ?
C00A C00D C009 119.8(4) . . ?
C00A C00D H00D 120.1 . . ?
C009 C00E H00E 119.2 . . ?
C009 C00E C00G 121.5(4) . . ?
C00G C00E H00E 119.2 . . ?
C006 C00F C00O 119.7(3) . . ?
C00C C00F C006 118.5(3) . . ?
C00C C00F C00O 121.8(4) . . ?
C007 C00G C00M 119.4(4) . . ?
C00E C00G C007 117.3(4) . . ?
C00E C00G C00M 123.3(4) . . ?
O001 C00H C00J 115.9(4) . . ?
O001 C00H C00M 122.8(4) . . ?
C00M C00H C00J 121.3(4) . . ?
C005 C00I H00I 119.2 . . ?
C00R C00I C005 121.5(4) . . ?
C00R C00I H00I 119.2 . . ?
C00H C00J H00J 119.8 . . ?
C00P C00J C00H 120.4(4) . . ?
C00P C00J H00J 119.8 . . ?
N004 C00K H00K 119.4 . . ?
N004 C00K C00M 121.1(4) . . ?
C00M C00K H00K 119.4 . . ?
C008 C00L H00L 120.1 . . ?
C00N C00L C008 119.7(4) . . ?
C00N C00L H00L 120.1 . . ?
C00G C00M C00K 120.3(4) . . ?
C00H C00M C00G 118.6(4) . . ?
C00H C00M C00K 121.0(4) . . ?
C00B C00N H00N 119.1 . . ?
C00L C00N C00B 121.8(4) . . ?
C00L C00N H00N 119.1 . . ?
O002 C00O C00F 122.2(4) . . ?
O002 C00O C00S 120.0(4) . . ?
C00S C00O C00F 117.7(4) . . ?
C007 C00P H00P 119.5 . . ?
C00J C00P C007 121.1(4) . . ?
C00J C00P H00P 119.5 . . ?
C00B C00Q H00Q 118.8 . . ?
C00S C00Q C00B 122.4(4) . . ?
C00S C00Q H00Q 118.8 . . ?
C00C C00R H00R 119.3 . . ?
C00I C00R C00C 121.5(4) . . ?
C00I C00R H00R 119.3 . . ?
C00O C00S H00S 119.2 . . ?
C00Q C00S C00O 121.6(4) . . ?
C00Q C00S H00S 119.2 . . ?

loop_
_geom_bond_atom_site_label_1
_geom_bond_atom_site_label_2
_geom_bond_distance
_geom_bond_site_symmetry_2
_geom_bond_publ_flag
O001 H001 0.8200 . ?
O001 C00H 1.350(5) . ?
O002 C00O 1.267(5) . ?
N003 H003 0.8600 . ?
N003 N004 1.369(4) . ?
N003 C00C 1.339(5) . ?
N004 C00K 1.292(5) . ?
C005 C006 1.426(5) . ?
C005 C008 1.402(5) . ?
C005 C00I 1.418(6) . ?
C006 C00B 1.420(5) . ?
C006 C00F 1.424(5) . ?
C007 C00A 1.409(6) . ?
C007 C00G 1.419(5) . ?
C007 C00P 1.421(6) . ?
C008 H008 0.9300 . ?
C008 C00L 1.383(6) . ?
C009 H009 0.9300 . ?
C009 C00D 1.398(6) . ?
C009 C00E 1.369(6) . ?
C00A H00A 0.9300 . ?
C00A C00D 1.367(6) . ?
C00B C00N 1.386(6) . ?
C00B C00Q 1.436(6) . ?
C00C C00F 1.423(5) . ?
C00C C00R 1.419(5) . ?
C00D H00D 0.9300 . ?
C00E H00E 0.9300 . ?
C00E C00G 1.414(6) . ?
C00F C00O 1.442(5) . ?
C00G C00M 1.442(5) . ?
C00H C00J 1.406(6) . ?
C00H C00M 1.397(6) . ?
C00I H00I 0.9300 . ?
C00I C00R 1.353(5) . ?
C00J H00J 0.9300 . ?
C00J C00P 1.362(6) . ?
C00K H00K 0.9300 . ?
C00K C00M 1.442(5) . ?
C00L H00L 0.9300 . ?
C00L C00N 1.381(6) . ?
C00N H00N 0.9300 . ?
C00O C00S 1.440(6) . ?
C00P H00P 0.9300 . ?
C00Q H00Q 0.9300 . ?
C00Q C00S 1.345(6) . ?
C00R H00R 0.9300 . ?
C00S H00S 0.9300 . ?

loop_
_geom_torsion_atom_site_label_1
_geom_torsion_atom_site_label_2
_geom_torsion_atom_site_label_3
_geom_torsion_atom_site_label_4
_geom_torsion
_geom_torsion_site_symmetry_1
_geom_torsion_site_symmetry_2
_geom_torsion_site_symmetry_3
_geom_torsion_site_symmetry_4
_geom_torsion_publ_flag
O001 C00H C00J C00P 179.3(4) . . . . ?
O001 C00H C00M C00G 179.0(3) . . . . ?
O001 C00H C00M C00K -3.1(6) . . . . ?
O002 C00O C00S C00Q 177.6(4) . . . . ?
N003 N004 C00K C00M -178.9(3) . . . . ?
N003 C00C C00F C006 -177.8(3) . . . . ?
N003 C00C C00F C00O 1.8(5) . . . . ?
N003 C00C C00R C00I 178.5(4) . . . . ?
N004 N003 C00C C00F 179.7(3) . . . . ?
N004 N003 C00C C00R 1.3(5) . . . . ?
N004 C00K C00M C00G -176.8(4) . . . . ?
N004 C00K C00M C00H 5.4(6) . . . . ?
C005 C006 C00B C00N 0.3(5) . . . . ?
C005 C006 C00B C00Q -179.5(3) . . . . ?
C005 C006 C00F C00C -1.8(5) . . . . ?
C005 C006 C00F C00O 178.6(3) . . . . ?
C005 C008 C00L C00N -1.8(6) . . . . ?
C005 C00I C00R C00C 0.2(6) . . . . ?
C006 C005 C008 C00L 0.7(6) . . . . ?
C006 C005 C00I C00R -1.3(6) . . . . ?
C006 C00B C00N C00L -1.4(6) . . . . ?
C006 C00B C00Q C00S 1.4(6) . . . . ?
C006 C00F C00O O002 -176.8(3) . . . . ?
C006 C00F C00O C00S 0.4(5) . . . . ?
C007 C00A C00D C009 0.6(6) . . . . ?
C007 C00G C00M C00H 1.9(5) . . . . ?
C007 C00G C00M C00K -176.0(3) . . . . ?
C008 C005 C006 C00B 0.1(5) . . . . ?
C008 C005 C006 C00F -178.8(3) . . . . ?
C008 C005 C00I C00R 179.6(4) . . . . ?
C008 C00L C00N C00B 2.2(6) . . . . ?
C009 C00E C00G C007 2.7(6) . . . . ?
C009 C00E C00G C00M -178.2(4) . . . . ?
C00A C007 C00G C00E -2.1(5) . . . . ?
C00A C007 C00G C00M 178.8(4) . . . . ?
C00A C007 C00P C00J 179.6(4) . . . . ?
C00B C006 C00F C00C 179.3(3) . . . . ?
C00B C006 C00F C00O -0.3(5) . . . . ?
C00B C00Q C00S C00O -1.3(6) . . . . ?
C00C N003 N004 C00K -175.9(3) . . . . ?
C00C C00F C00O O002 3.6(6) . . . . ?
C00C C00F C00O C00S -179.1(3) . . . . ?
C00D C009 C00E C00G -1.7(6) . . . . ?
C00E C009 C00D C00A 0.0(6) . . . . ?
C00E C00G C00M C00H -177.2(4) . . . . ?
C00E C00G C00M C00K 4.9(6) . . . . ?
C00F C006 C00B C00N 179.2(4) . . . . ?
C00F C006 C00B C00Q -0.6(5) . . . . ?
C00F C00C C00R C00I 0.1(6) . . . . ?
C00F C00O C00S C00Q 0.3(6) . . . . ?
C00G C007 C00A C00D 0.5(6) . . . . ?
C00G C007 C00P C00J -0.6(6) . . . . ?
C00H C00J C00P C007 1.4(6) . . . . ?
C00I C005 C006 C00B -179.0(3) . . . . ?
C00I C005 C006 C00F 2.1(5) . . . . ?
C00I C005 C008 C00L 179.7(4) . . . . ?
C00J C00H C00M C00G -1.1(6) . . . . ?
C00J C00H C00M C00K 176.8(4) . . . . ?
C00M C00H C00J C00P -0.6(6) . . . . ?
C00N C00B C00Q C00S -178.4(4) . . . . ?
C00P C007 C00A C00D -179.6(4) . . . . ?
C00P C007 C00G C00E 178.0(4) . . . . ?
C00P C007 C00G C00M -1.1(5) . . . . ?
C00Q C00B C00N C00L 178.4(4) . . . . ?
C00R C00C C00F C006 0.7(5) . . . . ?
C00R C00C C00F C00O -179.8(4) . . . . ?
